data_8100793
loop_
_publ_author_name
'Schlenker, Julie C.'
'Staples, Richard J.'

_publ_section_title
;
Crystal structure of 6-methylnicotinamide, C~7~H~8~N~2~O
;
_journal_issue 4
_journal_name_full 'Zeitschrift f\"ur Kristallographie - New Crystal Structures'
_journal_page_first 555
_journal_page_last 556
_journal_volume 217
_journal_year 2002
_chemical_formula_moiety C7H8NO
_chemical_formula_structural 'C7 H8 N2 O'
_chemical_formula_sum 'C7 H8 N2 O'
_chemical_formula_weight 136.15
_space_group_IT_number 14
_symmetry_cell_setting monoclinic
_symmetry_space_group_name_Hall '-P 2yn'
_symmetry_space_group_name_H-M 'P 1 21/n 1'
_cell_angle_alpha 90.00
_cell_angle_beta 99.202(2)
_cell_angle_gamma 90.00
_cell_formula_units_Z 4
_cell_length_a 8.8355(9)
_cell_length_b 7.4643(7)
_cell_length_c 10.4284(10)
_cell_measurement_temperature 213(2)
_cell_volume 678.91(11)
_diffrn_ambient_temperature 213(2)
_exptl_crystal_density_diffrn 1.332
_cod_depositor_comments
;
The following automatic conversions were performed:
'_symmetry_cell_setting' value 'Monoclinic' changed to 'monoclinic'
according to '/home/saulius/struct/CIF-dictionaries/cif_core.dic'
dictionary named 'cif_core.dic' version 2.4.1 from
2010-06-29.

'_geom_bond_publ_flag' value 'Y' changed to 'y' according to
'/home/saulius/struct/CIF-dictionaries/cif_core.dic' dictionary named
'cif_core.dic' version 2.4.1 from 2010-06-29 (4 times).

Automatic conversion script
Id: cif_fix_enum 1527 2010-12-29 10:47:43Z saulius 
;
_cod_original_sg_symbol_H-M 'P 21/n'
_cod_original_formula_sum 'C7 H8 N2 O1'
_cod_database_code 8100793

loop_
_symmetry_equiv_pos_as_xyz
'x, y, z'
'-x+1/2, y+1/2, -z+1/2'
'-x, -y, -z'
'x-1/2, -y-1/2, z-1/2'

loop_
_atom_site_label
_atom_site_type_symbol
_atom_site_fract_x
_atom_site_fract_y
_atom_site_fract_z
_atom_site_U_iso_or_equiv
_atom_site_adp_type
_atom_site_occupancy
_atom_site_symmetry_multiplicity
_atom_site_calc_flag
_atom_site_refinement_flags
_atom_site_disorder_assembly
_atom_site_disorder_group
O1 O 0.82541(15) 0.0828(2) 0.40554(12) 0.0349(4) Uani 1 4 d . . .
N1 N 0.39671(18) 0.3026(2) 0.40276(15) 0.0298(4) Uani 1 4 d . . .
N2 N 0.88245(17) 0.0799(2) 0.62294(14) 0.0309(4) Uani 1 4 d . . .
H2A H 0.9732 0.0359 0.6209 0.037 Uiso 1 4 calc R . .
H2B H 0.8533 0.1023 0.6971 0.037 Uiso 1 4 calc R . .
C1 C 0.3418(2) 0.3193(3) 0.51523(19) 0.0272(5) Uani 1 4 d . . .
C2 C 0.4281(2) 0.2720(3) 0.63328(18) 0.0316(5) Uani 1 4 d . . .
H2 H 0.3870 0.2847 0.7106 0.038 Uiso 1 4 calc R . .
C3 C 0.5743(2) 0.2063(3) 0.63660(18) 0.0318(5) Uani 1 4 d . . .
H3 H 0.6341 0.1752 0.7163 0.038 Uiso 1 4 calc R . .
C4 C 0.6329(2) 0.1860(3) 0.52150(17) 0.0225(4) Uani 1 4 d . . .
C5 C 0.5390(2) 0.2361(3) 0.40881(18) 0.0285(5) Uani 1 4 d . . .
H4 H 0.5773 0.2227 0.3303 0.034 Uiso 1 4 calc R . .
C6 C 0.1815(2) 0.3914(3) 0.5069(2) 0.0383(6) Uani 1 4 d . . .
H6A H 0.1645 0.4839 0.4408 0.057 Uiso 1 4 calc R . .
H6B H 0.1684 0.4417 0.5902 0.057 Uiso 1 4 calc R . .
H6C H 0.1084 0.2951 0.4843 0.057 Uiso 1 4 calc R . .
C7 C 0.7883(2) 0.1127(2) 0.51272(17) 0.0237(5) Uani 1 4 d . . .

loop_
_atom_site_aniso_label
_atom_site_aniso_U_11
_atom_site_aniso_U_22
_atom_site_aniso_U_33
_atom_site_aniso_U_23
_atom_site_aniso_U_13
_atom_site_aniso_U_12
O1 0.0279(8) 0.0527(10) 0.0257(7) 0.0021(7) 0.0087(6) 0.0093(7)
N1 0.0241(9) 0.0368(11) 0.0287(9) 0.0035(7) 0.0051(7) 0.0021(7)
N2 0.0222(9) 0.0450(11) 0.0256(9) -0.0013(8) 0.0045(7) 0.0080(8)
C1 0.0224(10) 0.0234(11) 0.0367(11) -0.0052(8) 0.0068(8) -0.0035(8)
C2 0.0288(11) 0.0416(14) 0.0265(10) -0.0048(9) 0.0107(8) 0.0015(9)
C3 0.0292(11) 0.0426(14) 0.0236(10) 0.0003(9) 0.0046(8) 0.0027(9)
C4 0.0211(10) 0.0226(11) 0.0240(9) -0.0005(8) 0.0041(7) -0.0030(8)
C5 0.0247(11) 0.0367(13) 0.0256(10) 0.0001(9) 0.0078(8) 0.0014(9)
C6 0.0279(12) 0.0406(15) 0.0475(13) -0.0037(11) 0.0093(10) 0.0034(10)
C7 0.0222(10) 0.0237(11) 0.0259(10) 0.0024(8) 0.0062(8) -0.0018(8)

loop_
_geom_bond_atom_site_label_1
_geom_bond_atom_site_label_2
_geom_bond_distance
_geom_bond_site_symmetry_2
_geom_bond_publ_flag
O1 C7 1.235(2) . y
N1 C5 1.344(2) . y
N1 C1 1.345(2) . y
N2 C7 1.329(2) . y
N2 H2A 0.8700 . ?
N2 H2B 0.8700 . ?
C1 C2 1.386(3) . ?
C1 C6 1.504(3) . ?
C2 C3 1.377(3) . ?
C2 H2 0.9400 . ?
C3 C4 1.389(2) . ?
C3 H3 0.9400 . ?
C4 C5 1.377(3) . ?
C4 C7 1.495(3) . ?
C5 H4 0.9400 . ?
C6 H6A 0.9700 . ?
C6 H6B 0.9700 . ?
C6 H6C 0.9700 . ?

loop_
_cod_related_entry_id
_cod_related_entry_database
_cod_related_entry_code
1 ChemSpider 86975
